data_7717984
loop_
_publ_author_name
'Xu, Jingjing'
'Xiao, Yan'
'Wu, Xiaowen'
'Zhang, Bingbing'
'Wu, Kui'

_publ_section_title
;
 La<sub>2</sub>ZnGa<sub>2</sub>S<sub>6</sub>O: a melilite-type transition
 metal oxysulfide achieving a well-balanced nonlinear optical behavior.
;
_journal_issue 12
_journal_name_full 'Dalton transactions (Cambridge, England : 2003)'
_journal_page_first 4903
_journal_page_last 4908
_journal_paper_doi 10.1039/d4dt03569k
_journal_volume 54
_journal_year 2025
_chemical_formula_sum 'Ga2 La2 O S6 Zn'
_chemical_formula_weight 690.99
_space_group_crystal_system tetragonal
_space_group_IT_number 113
_space_group_name_Hall 'P -4 2ab'
_space_group_name_H-M_alt 'P -4 21 m'
_atom_sites_solution_hydrogens none
_audit_creation_method SHELXL-2016/6
_audit_update_record
;
2024-12-27 deposited with the CCDC.	2025-02-07 downloaded from the CCDC.
;
_cell_angle_alpha 90
_cell_angle_beta 90
_cell_angle_gamma 90
_cell_formula_units_Z 2
_cell_length_a 9.369(3)
_cell_length_b 9.369(3)
_cell_length_c 6.067(3)
_cell_measurement_reflns_used 2694
_cell_measurement_temperature 273(2)
_cell_measurement_theta_max 27.42
_cell_measurement_theta_min 3.07
_cell_volume 532.6(4)
_computing_cell_refinement 'Bruker SMART'
_computing_data_collection 'Bruker SMART'
_computing_data_reduction 'Bruker SAINT'
_computing_molecular_graphics 'Bruker SHELXTL'
_computing_publication_material 'Bruker SHELXTL'
_computing_structure_refinement 'Bruker SHELXTL'
_computing_structure_solution 'Bruker SHELXTL'
_diffrn_ambient_temperature 273(2)
_diffrn_measured_fraction_theta_full 1.000
_diffrn_measured_fraction_theta_max 1.000
_diffrn_measurement_device_type 'CCD area detector'
_diffrn_measurement_method 'phi and omega scans'
_diffrn_radiation_type MoK\a
_diffrn_radiation_wavelength 0.71073
_diffrn_reflns_av_R_equivalents 0.0676
_diffrn_reflns_av_unetI/netI 0.0303
_diffrn_reflns_Laue_measured_fraction_full 1.000
_diffrn_reflns_Laue_measured_fraction_max 1.000
_diffrn_reflns_limit_h_max 12
_diffrn_reflns_limit_h_min -12
_diffrn_reflns_limit_k_max 12
_diffrn_reflns_limit_k_min -12
_diffrn_reflns_limit_l_max 7
_diffrn_reflns_limit_l_min -7
_diffrn_reflns_number 6475
_diffrn_reflns_point_group_measured_fraction_full 1.000
_diffrn_reflns_point_group_measured_fraction_max 1.000
_diffrn_reflns_theta_full 25.242
_diffrn_reflns_theta_max 27.417
_diffrn_reflns_theta_min 3.075
_diffrn_source 'sealed tube'
_exptl_absorpt_coefficient_mu 16.179
_exptl_absorpt_correction_type multi-scan
_exptl_absorpt_process_details SADABS
_exptl_crystal_colour colorless
_exptl_crystal_density_diffrn 4.309
_exptl_crystal_description block
_exptl_crystal_F_000 620
_exptl_crystal_size_max 0.089
_exptl_crystal_size_mid 0.068
_exptl_crystal_size_min 0.045
_exptl_transmission_factor_max 0.7456
_exptl_transmission_factor_min 0.4602
_refine_diff_density_max 1.906
_refine_diff_density_min -1.023
_refine_diff_density_rms 0.185
_refine_ls_abs_structure_details
;
 Flack x determined using 245 quotients [(I+)-(I-)]/[(I+)+(I-)]
 (Parsons, Flack and Wagner, Acta Cryst. B69 (2013) 249-259).
;
_refine_ls_abs_structure_Flack 0.01(3)
_refine_ls_extinction_coef 0.0029(7)
_refine_ls_extinction_expression Fc^*^=kFc[1+0.001xFc^2^\l^3^/sin(2\q)]^-1/4^
_refine_ls_extinction_method 'SHELXL-2016/6 (Sheldrick 2016)'
_refine_ls_goodness_of_fit_ref 1.042
_refine_ls_hydrogen_treatment none
_refine_ls_matrix_type full
_refine_ls_number_parameters 35
_refine_ls_number_reflns 664
_refine_ls_number_restraints 0
_refine_ls_restrained_S_all 1.042
_refine_ls_R_factor_all 0.0277
_refine_ls_R_factor_gt 0.0255
_refine_ls_shift/su_max 0.000
_refine_ls_shift/su_mean 0.000
_refine_ls_structure_factor_coef Fsqd
_refine_ls_weighting_details 'w=1/[\s^2^(Fo^2^)+(0.0164P)^2^+6.0798P] where P=(Fo^2^+2Fc^2^)/3'
_refine_ls_weighting_scheme calc
_refine_ls_wR_factor_gt 0.0575
_refine_ls_wR_factor_ref 0.0585
_reflns_Friedel_coverage 0.664
_reflns_Friedel_fraction_full 1.000
_reflns_Friedel_fraction_max 1.000
_reflns_number_gt 635
_reflns_number_total 664
_reflns_threshold_expression 'I > 2\s(I)'
_cod_data_source_file d4dt03569k2.cif
_cod_data_source_block 1
_cod_depositor_comments 'Adding full bibliography for 7717984.cif.'
_cod_database_code 7717984
_shelx_shelxl_version_number 2016/6
_shelx_space_group_comment
;
The symmetry employed for this shelxl refinement is uniquely defined
by the following loop, which should always be used as a source of
symmetry information in preference to the above space-group names.
They are only intended as comments.
;
_shelx_estimated_absorpt_t_min 0.4602
_shelx_estimated_absorpt_t_max 0.7456

loop_
_space_group_symop_operation_xyz
'x, y, z'
'-x, -y, z'
'y, -x, -z'
'-y, x, -z'
'-x+1/2, y+1/2, -z'
'x+1/2, -y+1/2, -z'
'-y+1/2, -x+1/2, z'
'y+1/2, x+1/2, z'

loop_
_atom_site_label
_atom_site_type_symbol
_atom_site_fract_x
_atom_site_fract_y
_atom_site_fract_z
_atom_site_U_iso_or_equiv
_atom_site_adp_type
_atom_site_occupancy
_atom_site_site_symmetry_order
_atom_site_calc_flag
_atom_site_refinement_flags_posn
_atom_site_refinement_flags_adp
_atom_site_refinement_flags_occupancy
_atom_site_disorder_assembly
_atom_site_disorder_group
La1 La 0.34458(5) 0.15542(5) 0.50862(14) 0.0148(2) Uani 1 2 d S T P . .
Zn1 Zn 0.000000 0.000000 0.000000 0.0103(4) Uani 1 4 d S T P . .
Ga1 Ga 0.12645(11) 0.37355(11) 0.0799(2) 0.0132(4) Uani 1 2 d S T P . .
S1 S 0.0650(3) 0.1682(3) 0.2540(4) 0.0123(5) Uani 1 1 d . . . . .
S2 S 0.1337(3) 0.3663(3) -0.2847(5) 0.0134(7) Uani 1 2 d S T P . .
O1 O 0.000000 0.500000 0.232(3) 0.020(3) Uani 1 4 d S T P . .

loop_
_atom_site_aniso_label
_atom_site_aniso_U_11
_atom_site_aniso_U_22
_atom_site_aniso_U_33
_atom_site_aniso_U_23
_atom_site_aniso_U_13
_atom_site_aniso_U_12
La1 0.0129(3) 0.0129(3) 0.0187(4) 0.0011(2) -0.0011(2) 0.0002(3)
Zn1 0.0119(6) 0.0119(6) 0.0073(8) 0.000 0.000 0.000
Ga1 0.0144(5) 0.0144(5) 0.0108(6) -0.0021(4) 0.0021(4) 0.0019(5)
S1 0.0160(11) 0.0103(11) 0.0105(10) -0.0004(9) -0.0016(9) -0.0022(9)
S2 0.0159(10) 0.0159(10) 0.0084(13) -0.0004(8) 0.0004(8) 0.0025(14)
O1 0.021(5) 0.021(5) 0.018(7) 0.000 0.000 0.010(6)

loop_
_atom_type_symbol
_atom_type_description
_atom_type_scat_dispersion_real
_atom_type_scat_dispersion_imag
_atom_type_scat_source
O O 0.0106 0.0060 'International Tables Vol C Tables 4.2.6.8 and 6.1.1.4'
S S 0.1246 0.1234 'International Tables Vol C Tables 4.2.6.8 and 6.1.1.4'
Zn Zn 0.2839 1.4301 'International Tables Vol C Tables 4.2.6.8 and 6.1.1.4'
Ga Ga 0.2307 1.6083 'International Tables Vol C Tables 4.2.6.8 and 6.1.1.4'
La La -0.2871 2.4523 'International Tables Vol C Tables 4.2.6.8 and 6.1.1.4'

loop_
_geom_angle_atom_site_label_1
_geom_angle_atom_site_label_2
_geom_angle_atom_site_label_3
_geom_angle
_geom_angle_site_symmetry_1
_geom_angle_site_symmetry_3
_geom_angle_publ_flag
O1 La1 S1 68.45(10) 3_556 6_556 ?
O1 La1 S1 68.45(10) 3_556 3_556 ?
S1 La1 S1 121.60(10) 6_556 3_556 ?
O1 La1 S2 74.5(2) 3_556 3 ?
S1 La1 S2 131.10(7) 6_556 3 ?
S1 La1 S2 68.85(8) 3_556 3 ?
O1 La1 S2 74.5(2) 3_556 4_655 ?
S1 La1 S2 68.85(8) 6_556 4_655 ?
S1 La1 S2 131.10(7) 3_556 4_655 ?
S2 La1 S2 71.35(11) 3 4_655 ?
O1 La1 S1 144.47(5) 3_556 . ?
S1 La1 S1 144.23(4) 6_556 . ?
S1 La1 S1 78.30(9) 3_556 . ?
S2 La1 S1 82.28(6) 3 . ?
S2 La1 S1 122.90(8) 4_655 . ?
O1 La1 S1 144.47(5) 3_556 7 ?
S1 La1 S1 78.30(9) 6_556 7 ?
S1 La1 S1 144.23(4) 3_556 7 ?
S2 La1 S1 122.90(8) 3 7 ?
S2 La1 S1 82.28(6) 4_655 7 ?
S1 La1 S1 71.03(9) . 7 ?
O1 La1 S2 118.4(3) 3_556 1_556 ?
S1 La1 S2 83.83(6) 6_556 1_556 ?
S1 La1 S2 83.83(6) 3_556 1_556 ?
S2 La1 S2 143.30(5) 3 1_556 ?
S2 La1 S2 143.30(5) 4_655 1_556 ?
S1 La1 S2 68.11(7) . 1_556 ?
S1 La1 S2 68.11(7) 7 1_556 ?
O1 La1 La1 37.4(3) 3_556 2_655 ?
S1 La1 La1 84.45(5) 6_556 2_655 ?
S1 La1 La1 84.45(5) 3_556 2_655 ?
S2 La1 La1 47.31(4) 3 2_655 ?
S2 La1 La1 47.31(4) 4_655 2_655 ?
S1 La1 La1 129.52(5) . 2_655 ?
S1 La1 La1 129.52(5) 7 2_655 ?
S2 La1 La1 155.83(6) 1_556 2_655 ?
S1 Zn1 S1 117.02(7) . 4 ?
S1 Zn1 S1 117.02(7) . 3 ?
S1 Zn1 S1 95.24(12) 4 3 ?
S1 Zn1 S1 95.24(12) . 2 ?
S1 Zn1 S1 117.02(7) 4 2 ?
S1 Zn1 S1 117.02(7) 3 2 ?
O1 Ga1 S2 121.3(4) . . ?
O1 Ga1 S1 98.3(3) . 7 ?
S2 Ga1 S1 116.55(9) . 7 ?
O1 Ga1 S1 98.3(3) . . ?
S2 Ga1 S1 116.55(9) . . ?
S1 Ga1 S1 102.34(13) 7 . ?
Ga1 S1 Zn1 109.76(10) . . ?
Ga1 S1 La1 86.06(9) . 4_556 ?
Zn1 S1 La1 121.19(9) . 4_556 ?
Ga1 S1 La1 92.93(8) . . ?
Zn1 S1 La1 122.97(10) . . ?
La1 S1 La1 111.66(7) 4_556 . ?
Ga1 S2 La1 114.95(10) . 4 ?
Ga1 S2 La1 114.95(10) . 3_565 ?
La1 S2 La1 85.39(9) 4 3_565 ?
Ga1 S2 La1 116.64(14) . 1_554 ?
La1 S2 La1 110.42(8) 4 1_554 ?
La1 S2 La1 110.42(8) 3_565 1_554 ?
Ga1 O1 Ga1 122.4(8) . 2_565 ?
Ga1 O1 La1 107.02(12) . 3_566 ?
Ga1 O1 La1 107.02(12) 2_565 3_566 ?
Ga1 O1 La1 107.02(12) . 4_556 ?
Ga1 O1 La1 107.02(12) 2_565 4_556 ?
La1 O1 La1 105.2(5) 3_566 4_556 ?

loop_
_geom_bond_atom_site_label_1
_geom_bond_atom_site_label_2
_geom_bond_distance
_geom_bond_site_symmetry_2
_geom_bond_publ_flag
La1 O1 2.593(9) 3_556 ?
La1 S1 3.012(3) 6_556 ?
La1 S1 3.012(3) 3_556 ?
La1 S2 3.037(3) 3 ?
La1 S2 3.037(3) 4_655 ?
La1 S1 3.043(3) . ?
La1 S1 3.044(3) 7 ?
La1 S2 3.063(4) 1_556 ?
La1 La1 4.119(2) 2_655 ?
Zn1 S1 2.287(2) . ?
Zn1 S1 2.287(2) 4 ?
Zn1 S1 2.287(2) 3 ?
Zn1 S1 2.287(2) 2 ?
Ga1 O1 1.912(8) . ?
Ga1 S2 2.214(3) . ?
Ga1 S1 2.269(3) 7 ?
Ga1 S1 2.270(3) . ?
